data_2216278
loop_
_publ_author_name
'P. G. Seethalakshmi'
'P. Ramadevi'
'S. Kumaresan'
'Harrison, William T. A.'

_publ_section_title
;
 1,4-Diazoniabicyclo[2.2.2]octane bis(3-carboxypyridine-2-carboxylate)
 2.17-hydrate
;
_journal_coeditor_code BT2562
_journal_issue 12
_journal_name_full 'Acta Crystallographica Section E'
_journal_page_first o4837
_journal_page_last o4837
_journal_paper_doi 10.1107/S1600536807059818
_journal_volume 63
_journal_year 2007
_chemical_formula_iupac 'C6 H14 N2 2+, 2C7 H4 N O4 -, 2.17H2 O'
_chemical_formula_moiety 'C6 H14 N2, 2(C7 H4 N O4), 2.17(H2 O)'
_chemical_formula_sum 'C20 H26.34 N4 O10.17'
_chemical_formula_weight 488.62
_chemical_name_systematic
;
1,4-Diazoniabicyclo[2.2.2]octane bis(3-carboxypyridine-2-carboxylate)
2.17-hydrate
;
_space_group_IT_number 60
_symmetry_cell_setting orthorhombic
_symmetry_space_group_name_Hall '-P 2n 2ab'
_symmetry_space_group_name_H-M 'P b c n'
_atom_sites_solution_hydrogens mixed
_atom_sites_solution_primary direct
_atom_sites_solution_secondary difmap
_audit_creation_method SHELXL-97
_cell_angle_alpha 90.00
_cell_angle_beta 90.00
_cell_angle_gamma 90.00
_cell_formula_units_Z 4
_cell_length_a 19.4117(6)
_cell_length_b 8.1486(3)
_cell_length_c 13.4528(4)
_cell_measurement_reflns_used 35550
_cell_measurement_temperature 293(2)
_cell_measurement_theta_max 29.50
_cell_measurement_theta_min 1.0
_cell_volume 2127.94(12)
_computing_cell_refinement 'SAINT (Bruker, 1999)'
_computing_data_collection 'SMART (Bruker, 1999)'
_computing_data_reduction 'SAINT (Bruker, 1999)'
_computing_molecular_graphics 'ORTEP-3 (Farrugia, 1997)'
_computing_publication_material 'SHELXL97 (Sheldrick, 1997)'
_computing_structure_refinement 'SHELXL97 (Sheldrick, 1997)'
_computing_structure_solution 'SHELXS97 (Sheldrick, 1997)'
_diffrn_ambient_temperature 293(2)
_diffrn_measured_fraction_theta_full 0.996
_diffrn_measured_fraction_theta_max 0.996
_diffrn_measurement_device_type 'Bruker SMART1000 CCD'
_diffrn_measurement_method \w
_diffrn_radiation_monochromator graphite
_diffrn_radiation_source 'fine-focus sealed tube'
_diffrn_radiation_type MoK\a
_diffrn_radiation_wavelength 0.71073
_diffrn_reflns_av_R_equivalents 0.0337
_diffrn_reflns_av_sigmaI/netI 0.0144
_diffrn_reflns_limit_h_max 26
_diffrn_reflns_limit_h_min -26
_diffrn_reflns_limit_k_max 11
_diffrn_reflns_limit_k_min -11
_diffrn_reflns_limit_l_max 18
_diffrn_reflns_limit_l_min -18
_diffrn_reflns_number 46987
_diffrn_reflns_theta_full 29.50
_diffrn_reflns_theta_max 29.50
_diffrn_reflns_theta_min 3.03
_diffrn_standards_decay_% 0
_exptl_absorpt_coefficient_mu 0.124
_exptl_absorpt_correction_type none
_exptl_crystal_colour colourless
_exptl_crystal_density_diffrn 1.525
_exptl_crystal_density_method 'not measured'
_exptl_crystal_description block
_exptl_crystal_F_000 1030
_exptl_crystal_size_max 0.20
_exptl_crystal_size_mid 0.15
_exptl_crystal_size_min 0.15
_refine_diff_density_max 0.396
_refine_diff_density_min -0.265
_refine_ls_extinction_method none
_refine_ls_goodness_of_fit_ref 1.033
_refine_ls_hydrogen_treatment constr
_refine_ls_matrix_type full
_refine_ls_number_parameters 169
_refine_ls_number_reflns 2958
_refine_ls_number_restraints 0
_refine_ls_restrained_S_all 1.033
_refine_ls_R_factor_all 0.0673
_refine_ls_R_factor_gt 0.0506
_refine_ls_shift/su_max 0.001
_refine_ls_shift/su_mean 0.000
_refine_ls_structure_factor_coef Fsqd
_refine_ls_weighting_details 'calc w=1/[\s^2^(Fo^2^)+(0.0738P)^2^+0.9232P] where P=(Fo^2^+2Fc^2^)/3'
_refine_ls_weighting_scheme calc
_refine_ls_wR_factor_gt 0.1396
_refine_ls_wR_factor_ref 0.1550
_reflns_number_gt 2239
_reflns_number_total 2958
_reflns_threshold_expression I>2\s(I)
_cod_data_source_file bt2562.cif
_cod_data_source_block I
_cod_depositor_comments
;
The following automatic conversions were performed:

'_atom_sites_solution_hydrogens' value 'difmap and geom' was changed
to 'mixed'.

Automatic conversion script
Id: cif_fix_values 6452 2018-10-05 10:23:21Z andrius 
;
_cod_database_code 2216278
_cod_database_fobs_code 2216278

loop_
_symmetry_equiv_pos_as_xyz
'x, y, z'
'-x+1/2, -y+1/2, z+1/2'
'-x, y, -z+1/2'
'x+1/2, -y+1/2, -z'
'-x, -y, -z'
'x-1/2, y-1/2, -z-1/2'
'x, -y, z-1/2'
'-x-1/2, y-1/2, z'

loop_
_atom_site_type_symbol
_atom_site_label
_atom_site_fract_x
_atom_site_fract_y
_atom_site_fract_z
_atom_site_U_iso_or_equiv
_atom_site_adp_type
_atom_site_calc_flag
_atom_site_refinement_flags
_atom_site_occupancy
N N1 0.44586(6) 0.05154(17) 0.79953(9) 0.0365(3) Uani d . 1
H H1 0.4062 0.0516 0.8357 0.044 Uiso calc R 1
C C1 0.50208(8) -0.0217(2) 0.85972(12) 0.0452(4) Uani d . 1
H H1A 0.4877 -0.1272 0.8858 0.054 Uiso calc R 1
H H1B 0.5132 0.0496 0.9152 0.054 Uiso calc R 1
C C2 0.43507(8) -0.0429(3) 0.70684(12) 0.0478(4) Uani d . 1
H H2A 0.3942 -0.0036 0.6729 0.057 Uiso calc R 1
H H2B 0.4286 -0.1581 0.7223 0.057 Uiso calc R 1
C C3 0.46380(10) 0.2233(2) 0.77198(16) 0.0548(5) Uani d . 1
H H3A 0.4622 0.2932 0.8303 0.066 Uiso calc R 1
H H3B 0.4311 0.2650 0.7236 0.066 Uiso calc R 1
C C4 0.26026(9) -0.0092(2) 0.78806(12) 0.0441(4) Uani d . 1
H H4 0.2796 -0.0662 0.7351 0.053 Uiso calc R 1
C C5 0.18977(9) 0.0058(2) 0.79217(13) 0.0485(4) Uani d . 1
H H5 0.1619 -0.0386 0.7427 0.058 Uiso calc R 1
C C6 0.16167(8) 0.0881(2) 0.87141(13) 0.0452(4) Uani d . 1
H H6 0.1141 0.0991 0.8760 0.054 Uiso calc R 1
C C7 0.20344(7) 0.15523(19) 0.94498(11) 0.0362(3) Uani d . 1
C C8 0.27499(7) 0.13568(18) 0.93433(10) 0.0322(3) Uani d . 1
C C9 0.16358(9) 0.2440(2) 1.02636(15) 0.0509(4) Uani d . 1
C C10 0.33207(8) 0.1987(2) 1.00263(11) 0.0385(3) Uani d . 1
N N2 0.30195(6) 0.05417(17) 0.85635(9) 0.0382(3) Uani d . 1
O O1 0.19488(7) 0.3047(2) 1.10082(11) 0.0672(4) Uani d . 1
H H2 0.2447 0.2903 1.0970 0.081 Uiso d R 1
O O2 0.10145(8) 0.2546(3) 1.01790(17) 0.1080(9) Uani d . 1
O O3 0.31596(7) 0.26887(19) 1.08370(9) 0.0575(4) Uani d . 1
O O4 0.39173(6) 0.1798(2) 0.97738(10) 0.0616(4) Uani d . 1
O O11 0.0514(5) 0.0498(6) 0.6190(5) 0.111(2) Uani d P 0.555(12)
O O12 0.0227(3) 0.0523(6) 0.5563(8) 0.090(3) Uani d P 0.445(12)
O O13 0.0231(5) 0.0986(13) 0.7440(9) 0.083(5) Uiso d P 0.171(6)

loop_
_atom_site_aniso_label
_atom_site_aniso_U_11
_atom_site_aniso_U_22
_atom_site_aniso_U_33
_atom_site_aniso_U_12
_atom_site_aniso_U_13
_atom_site_aniso_U_23
N1 0.0252(5) 0.0537(8) 0.0305(6) 0.0001(5) 0.0049(4) -0.0032(5)
C1 0.0332(7) 0.0738(12) 0.0287(7) 0.0002(7) 0.0002(5) 0.0085(7)
C2 0.0293(7) 0.0765(13) 0.0378(8) -0.0089(7) -0.0013(6) -0.0109(8)
C3 0.0560(11) 0.0510(10) 0.0575(11) 0.0076(8) 0.0185(9) 0.0002(8)
C4 0.0429(9) 0.0551(10) 0.0344(7) -0.0073(7) 0.0047(6) -0.0058(7)
C5 0.0417(8) 0.0624(11) 0.0412(8) -0.0146(8) -0.0032(7) -0.0016(8)
C6 0.0308(7) 0.0547(10) 0.0500(9) -0.0038(7) 0.0006(6) 0.0052(8)
C7 0.0329(7) 0.0386(7) 0.0371(7) 0.0025(6) 0.0060(5) 0.0056(6)
C8 0.0317(6) 0.0369(7) 0.0281(6) 0.0017(5) 0.0034(5) 0.0050(5)
C9 0.0385(8) 0.0566(11) 0.0577(10) 0.0048(7) 0.0142(7) -0.0071(8)
C10 0.0356(7) 0.0502(9) 0.0296(7) 0.0030(6) 0.0012(5) 0.0006(6)
N2 0.0336(6) 0.0495(8) 0.0314(6) 0.0000(5) 0.0046(5) -0.0012(5)
O1 0.0485(7) 0.1003(12) 0.0527(8) 0.0172(7) 0.0088(6) -0.0245(8)
O2 0.0375(8) 0.155(2) 0.1312(17) 0.0157(10) 0.0101(9) -0.0741(15)
O3 0.0473(7) 0.0861(10) 0.0391(6) 0.0092(7) -0.0016(5) -0.0194(6)
O4 0.0326(6) 0.1067(12) 0.0457(7) -0.0007(7) 0.0017(5) -0.0208(7)
O11 0.151(5) 0.095(3) 0.085(3) -0.052(3) 0.005(4) 0.012(2)
O12 0.052(2) 0.081(3) 0.137(7) 0.0051(18) 0.017(3) 0.020(3)

loop_
_atom_type_symbol
_atom_type_description
_atom_type_scat_dispersion_real
_atom_type_scat_dispersion_imag
_atom_type_scat_source
C C 0.0033 0.0016 'International Tables Vol C Tables 4.2.6.8 and 6.1.1.4'
H H 0.0000 0.0000 'International Tables Vol C Tables 4.2.6.8 and 6.1.1.4'
N N 0.0061 0.0033 'International Tables Vol C Tables 4.2.6.8 and 6.1.1.4'
O O 0.0106 0.0060 'International Tables Vol C Tables 4.2.6.8 and 6.1.1.4'

loop_
_geom_angle_atom_site_label_1
_geom_angle_atom_site_label_2
_geom_angle_atom_site_label_3
_geom_angle_site_symmetry_1
_geom_angle_site_symmetry_3
_geom_angle
C2 N1 C1 . . 110.77(13)
C2 N1 C3 . . 108.18(14)
C1 N1 C3 . . 109.98(14)
C2 N1 H1 . . 109.3
C1 N1 H1 . . 109.3
C3 N1 H1 . . 109.3
N1 C1 C2 . 3_656 108.29(12)
N1 C1 H1A . . 110.0
C2 C1 H1A 3_656 . 110.0
N1 C1 H1B . . 110.0
C2 C1 H1B 3_656 . 110.0
H1A C1 H1B . . 108.4
N1 C2 C1 . 3_656 108.83(12)
N1 C2 H2A . . 109.9
C1 C2 H2A 3_656 . 109.9
N1 C2 H2B . . 109.9
C1 C2 H2B 3_656 . 109.9
H2A C2 H2B . . 108.3
N1 C3 C3 . 3_656 108.18(9)
N1 C3 H3A . . 110.1
C3 C3 H3A 3_656 . 110.1
N1 C3 H3B . . 110.1
C3 C3 H3B 3_656 . 110.1
H3A C3 H3B . . 108.4
N2 C4 C5 . . 122.96(16)
N2 C4 H4 . . 118.5
C5 C4 H4 . . 118.5
C6 C5 C4 . . 118.04(16)
C6 C5 H5 . . 121.0
C4 C5 H5 . . 121.0
C5 C6 C7 . . 120.86(15)
C5 C6 H6 . . 119.6
C7 C6 H6 . . 119.6
C6 C7 C8 . . 117.31(14)
C6 C7 C9 . . 113.70(14)
C8 C7 C9 . . 128.98(15)
N2 C8 C7 . . 121.28(13)
N2 C8 C10 . . 110.61(12)
C7 C8 C10 . . 128.11(13)
O2 C9 O1 . . 121.37(18)
O2 C9 C7 . . 118.09(19)
O1 C9 C7 . . 120.54(16)
O4 C10 O3 . . 122.07(15)
O4 C10 C8 . . 118.66(13)
O3 C10 C8 . . 119.27(13)
C4 N2 C8 . . 119.54(13)
C9 O1 H2 . . 112.7

loop_
_geom_bond_atom_site_label_1
_geom_bond_atom_site_label_2
_geom_bond_site_symmetry_2
_geom_bond_distance
N1 C2 . 1.480(2)
N1 C1 . 1.484(2)
N1 C3 . 1.489(2)
N1 H1 . 0.9100
C1 C2 3_656 1.523(2)
C1 H1A . 0.9700
C1 H1B . 0.9700
C2 C1 3_656 1.523(2)
C2 H2A . 0.9700
C2 H2B . 0.9700
C3 C3 3_656 1.525(4)
C3 H3A . 0.9700
C3 H3B . 0.9700
C4 N2 . 1.329(2)
C4 C5 . 1.375(2)
C4 H4 . 0.9300
C5 C6 . 1.372(3)
C5 H5 . 0.9300
C6 C7 . 1.392(2)
C6 H6 . 0.9300
C7 C8 . 1.4052(19)
C7 C9 . 1.523(2)
C8 N2 . 1.3475(18)
C8 C10 . 1.528(2)
C9 O2 . 1.214(2)
C9 O1 . 1.272(2)
C10 O4 . 1.2168(19)
C10 O3 . 1.2704(18)
O1 H2 . 0.9750

loop_
_geom_hbond_atom_site_label_D
_geom_hbond_atom_site_label_H
_geom_hbond_atom_site_label_A
_geom_hbond_distance_DH
_geom_hbond_distance_HA
_geom_hbond_distance_DA
_geom_hbond_angle_DHA
O1 H2 O3 0.98 1.41 2.3796(18) 176
N1 H1 N2 0.91 2.04 2.8963(17) 156
N1 H1 O4 0.91 2.19 2.8143(17) 125

loop_
_geom_torsion_atom_site_label_1
_geom_torsion_atom_site_label_2
_geom_torsion_atom_site_label_3
_geom_torsion_atom_site_label_4
_geom_torsion_site_symmetry_4
_geom_torsion
C2 N1 C1 C2 3_656 51.54(17)
C3 N1 C1 C2 3_656 -68.01(18)
C1 N1 C2 C1 3_656 -67.61(16)
C3 N1 C2 C1 3_656 53.01(18)
C2 N1 C3 C3 3_656 -71.0(2)
C1 N1 C3 C3 3_656 50.1(2)
N2 C4 C5 C6 . -0.9(3)
C4 C5 C6 C7 . 0.4(3)
C5 C6 C7 C8 . 0.2(2)
C5 C6 C7 C9 . 179.21(16)
C6 C7 C8 N2 . -0.4(2)
C9 C7 C8 N2 . -179.25(15)
C6 C7 C8 C10 . 179.01(15)
C9 C7 C8 C10 . 0.2(3)
C6 C7 C9 O2 . -3.3(3)
C8 C7 C9 O2 . 175.6(2)
C6 C7 C9 O1 . 176.68(18)
C8 C7 C9 O1 . -4.5(3)
N2 C8 C10 O4 . 4.8(2)
C7 C8 C10 O4 . -174.75(17)
N2 C8 C10 O3 . -175.20(15)
C7 C8 C10 O3 . 5.3(2)
C5 C4 N2 C8 . 0.7(3)
C7 C8 N2 C4 . 0.0(2)
C10 C8 N2 C4 . -179.56(14)
